data_7220736
loop_
_publ_author_name
'Bon, Volodymyr'
'Klein, Nicole'
'Senkovska, Irena'
'Heerwig, Andreas'
'Getzschmann, J\"urgen'
'Wallacher, Dirk'
'Zizak, Ivo'
'Brzhezinskaya, Maria'
'Mueller, Uwe'
'Kaskel, Stefan'

_publ_section_title
;
 Exceptional adsorption-induced cluster and network deformation in the
 flexible metal-organic framework DUT-8(Ni) observed by in situ X-ray
 diffraction and EXAFS.
;
_journal_issue 26
_journal_name_full 'Physical chemistry chemical physics : PCCP'
_journal_page_first 17471
_journal_page_last 17479
_journal_paper_doi 10.1039/c5cp02180d
_journal_volume 17
_journal_year 2015
_chemical_formula_sum 'C54 H72 N2 Ni2 O8'
_chemical_formula_weight 994.52
_chemical_name_common C2H4@DUT-8(Ni)
_space_group_IT_number 11
_symmetry_cell_setting monoclinic
_symmetry_Int_Tables_number 11
_symmetry_space_group_name_Hall '-P 2yb'
_symmetry_space_group_name_H-M 'P 1 21/m 1'
_audit_creation_date 2014-10-24
_audit_creation_method 'Materials Studio'
_audit_update_record
;
2014-11-14 deposited with the CCDC.
2015-06-09 downloaded from the CCDC.
;
_cell_angle_alpha 90.0000
_cell_angle_beta 94.0138
_cell_angle_gamma 90.0000
_cell_formula_units_Z 2
_cell_length_a 20.4460
_cell_length_b 16.4661
_cell_length_c 9.3532
_cell_volume 3141.180
_diffrn_ambient_temperature 169
_diffrn_detector 'Area detector'
_diffrn_detector_type 'VANTEC 2000 detector (Bruker)'
_diffrn_measurement_method '2 Theta scan'
_diffrn_radiation_monochromator 'silicium monochromator'
_diffrn_radiation_type Synchrotron
_diffrn_radiation_wavelength 1.5406
_diffrn_source Synchrotron
_exptl_crystal_colour 'green powder'
_exptl_crystal_recrystallization_method 'phase transition'
_pd_instr_location
;
KMC-2 beamline HZB (Berlin)
;
_pd_meas_2theta_range_inc 0.020000
_pd_meas_2theta_range_max 50.00000
_pd_meas_2theta_range_min 5.00000
_pd_meas_number_of_points 2250
_pd_meas_scan_method step
_pd_prep_pressure 92
_pd_prep_temperature 169
_pd_proc_2theta_range_inc 0.020000
_pd_proc_2theta_range_max 50.0000
_pd_proc_2theta_range_min 5.0000
_pd_proc_ls_prof_R_factor 18.48
_pd_proc_ls_prof_wR_factor 29.57
_pd_proc_wavelength 1.5406
_pd_spec_mounting 'close cycle He cryostat with Be domes'
_pd_spec_mount_mode transmission
_pd_spec_shape block
_refine_ls_number_parameters 36
_refine_ls_number_restraints 0
_cod_data_source_file c5cp02180d2.cif
_cod_data_source_block DUT8_lp_C2H4
_cod_depositor_comments 'Adding full bibliography for 7220735--7220737.cif.'
_cod_original_sg_symbol_H-M P21/M
_cod_database_code 7220736

loop_
_symmetry_equiv_pos_as_xyz
x,y,z
-x,y+1/2,-z
-x,-y,-z
x,-y+1/2,z

loop_
_atom_site_label
_atom_site_type_symbol
_atom_site_fract_x
_atom_site_fract_y
_atom_site_fract_z
_atom_site_U_iso_or_equiv
_atom_site_adp_type
_atom_site_occupancy
O1 O 0.30679 0.17337 0.37160 0.05000 Uiso 1.00
O2 O 0.18953 0.17367 0.59689 0.05000 Uiso 1.00
O3 O 0.18883 0.16940 0.35830 0.05000 Uiso 1.00
O4 O 0.30961 0.17014 0.61117 0.05000 Uiso 1.00
C5 C 0.16688 0.14265 0.47680 0.05000 Uiso 1.00
C6 C 0.10967 0.07894 0.47317 0.05000 Uiso 1.00
C7 C 0.06007 0.08069 0.57270 0.05000 Uiso 1.00
H8 H 0.06564 0.12187 0.66308 0.05000 Uiso 1.00
C9 C 0.39230 0.03340 0.35776 0.05000 Uiso 1.00
H10 H 0.35242 0.03590 0.27535 0.05000 Uiso 1.00
C11 C -0.04465 0.02857 0.65704 0.05000 Uiso 1.00
H12 H -0.04023 0.06993 0.74729 0.05000 Uiso 1.00
C13 C 0.00392 0.02771 0.55782 0.05000 Uiso 1.00
H14 H 0.34098 0.30386 0.12617 0.05000 Uiso 1.00
H15 H 0.34200 0.19608 0.87914 0.05000 Uiso 1.00
C16 C 0.33052 0.14297 0.49204 0.05000 Uiso 1.00
C17 C 0.38752 0.07676 0.48695 0.05000 Uiso 1.00
C18 C 0.44202 0.06988 0.59044 0.05000 Uiso 1.00
H19 H 0.44044 0.10164 0.69148 0.05000 Uiso 1.00
C20 C 0.09988 0.02319 0.35832 0.05000 Uiso 1.00
H21 H 0.13553 0.01913 0.27855 0.05000 Uiso 1.00
C22 C 0.44791 -0.01429 0.33215 0.05000 Uiso 1.00
H23 H 0.44873 -0.04622 0.23107 0.05000 Uiso 1.00
C24 C 0.49846 0.02133 0.56514 0.05000 Uiso 1.00
C25 C 0.21253 0.17781 0.06774 0.05000 Uiso 1.00
H26 H 0.23617 0.12125 0.11105 0.05000 Uiso 1.00
H27 H 0.16066 0.17524 0.09604 0.05000 Uiso 1.00
C28 C 0.21335 0.17791 0.89653 0.05000 Uiso 1.00
H29 H 0.16156 0.17607 0.85197 0.05000 Uiso 1.00
H30 H 0.23678 0.12104 0.86115 0.05000 Uiso 1.00
C31 C -1.46573 -0.39917 -0.06774 0.05000 Uiso 1.00
C32 C -1.48832 -0.33913 0.01035 0.05000 Uiso 1.00
H33 H -1.41500 -0.41842 -0.05124 0.05000 Uiso 1.00
H34 H -1.49792 -0.42936 -0.14823 0.05000 Uiso 1.00
H35 H -1.45612 -0.30900 0.09093 0.05000 Uiso 1.00
H36 H -1.53908 -0.31999 -0.00600 0.05000 Uiso 1.00
C37 C -0.68101 -0.15183 0.11408 0.05000 Uiso 1.00
C38 C -0.65146 -0.16491 0.24337 0.05000 Uiso 1.00
H39 H -0.73413 -0.15143 0.09923 0.05000 Uiso 1.00
H40 H -0.65218 -0.14134 0.02274 0.05000 Uiso 1.00
H41 H -0.68032 -0.17533 0.33473 0.05000 Uiso 1.00
H42 H -0.59834 -0.16517 0.25825 0.05000 Uiso 1.00
C43 C -0.77140 -0.07305 -0.48674 0.05000 Uiso 1.00
C44 C -0.80580 -0.13599 -0.54045 0.05000 Uiso 1.00
H45 H -0.71823 -0.07517 -0.47787 0.05000 Uiso 1.00
H46 H -0.79632 -0.01915 -0.45171 0.05000 Uiso 1.00
H47 H -0.78086 -0.18985 -0.57559 0.05000 Uiso 1.00
H48 H -0.85898 -0.13380 -0.54954 0.05000 Uiso 1.00
C49 C -0.69638 0.01292 -0.08658 0.05000 Uiso 1.00
C50 C -0.65812 0.03307 -0.19039 0.05000 Uiso 1.00
H51 H -0.74681 -0.00538 -0.11254 0.05000 Uiso 1.00
H52 H -0.67737 0.01452 0.02466 0.05000 Uiso 1.00
H53 H -0.67713 0.03140 -0.30165 0.05000 Uiso 1.00
H54 H -0.60765 0.05124 -0.16443 0.05000 Uiso 1.00
C55 C -0.89837 -0.06311 -0.16298 0.05000 Uiso 1.00
C56 C -0.90933 0.00611 -0.09519 0.05000 Uiso 1.00
H57 H -0.87069 -0.11152 -0.10821 0.05000 Uiso 1.00
H58 H -0.91715 -0.07164 -0.27338 0.05000 Uiso 1.00
H59 H -0.89060 0.01460 0.01526 0.05000 Uiso 1.00
H60 H -0.93712 0.05447 -0.14991 0.05000 Uiso 1.00
C61 C -0.48656 0.16852 -0.64447 0.05000 Uiso 1.00
C62 C -0.45289 0.17398 -0.51781 0.05000 Uiso 1.00
H63 H -0.53976 0.16788 -0.65089 0.05000 Uiso 1.00
H64 H -0.46103 0.16482 -0.74216 0.05000 Uiso 1.00
H65 H -0.47844 0.17776 -0.42014 0.05000 Uiso 1.00
H66 H -0.39969 0.17477 -0.51143 0.05000 Uiso 1.00
Ni67 Ni 0.24945 0.25000 0.62839 0.05000 Uiso 1.00
Ni68 Ni 0.24801 0.25000 0.34279 0.05000 Uiso 1.00
N69 N 0.24724 0.25000 0.83725 0.05000 Uiso 1.00
N70 N 0.24555 0.25000 0.13747 0.05000 Uiso 1.00
C71 C 0.31319 0.25000 0.08406 0.05000 Uiso 1.00
C72 C 0.31413 0.25000 0.91254 0.05000 Uiso 1.00

loop_
_geom_bond_atom_site_label_1
_geom_bond_atom_site_label_2
_geom_bond_distance
_geom_bond_site_symmetry_2
_ccdc_geom_bond_type
O1 C16 1.296 . D
O1 Ni68 1.750 . S
O2 C5 1.290 . D
O2 Ni67 1.765 . S
O3 C5 1.301 . S
O3 Ni68 1.809 . S
O4 C16 1.300 . S
O4 Ni67 1.815 . S
C5 C6 1.570 . S
C6 C7 1.424 . D
C6 C20 1.417 . S
C7 H8 1.083 . S
C7 C13 1.441 . S
C9 H10 1.083 . S
C9 C17 1.413 . S
C9 C22 1.416 . D
C11 H12 1.083 . S
C11 C13 1.406 . S
C11 C20 1.414 3_556 D
C13 C13 1.416 3_556 D
H14 C71 1.110 . S
H15 C72 1.112 . S
C16 C17 1.599 . S
C17 C18 1.428 . D
C18 H19 1.083 . S
C18 C24 1.437 . S
C20 H21 1.081 . S
C20 C11 1.414 3_556 D
C22 H23 1.083 . S
C22 C24 1.411 3_656 S
C24 C22 1.411 3_656 S
C24 C24 1.412 3_656 D
C25 H26 1.113 . S
C25 H27 1.112 . S
C25 C28 1.603 1_554 S
C25 N70 1.494 . S
C28 C25 1.603 1_556 S
C28 H29 1.111 . S
C28 H30 1.113 . S
C28 N69 1.500 . S
C31 C32 1.331 . D
C31 H33 1.085 . S
C31 H34 1.085 . S
C32 H35 1.085 . S
C32 H36 1.085 . S
C37 C38 1.331 . D
C37 H39 1.085 . S
C37 H40 1.085 . S
C38 H41 1.086 . S
C38 H42 1.085 . S
C43 C44 1.331 . D
C43 H45 1.085 . S
C43 H46 1.085 . S
C44 H47 1.085 . S
C44 H48 1.085 . S
C49 C50 1.331 . D
C49 H51 1.085 . S
C49 H52 1.085 . S
C50 H53 1.085 . S
C50 H54 1.085 . S
C55 C56 1.331 . D
C55 H57 1.085 . S
C55 H58 1.085 . S
C56 H59 1.085 . S
C56 H60 1.085 . S
C61 C62 1.331 . D
C61 H63 1.085 . S
C61 H64 1.085 . S
C62 H65 1.085 . S
C62 H66 1.085 . S
Ni67 O2 1.765 4 S
Ni67 O4 1.815 4 S
Ni67 Ni68 2.669 . S
Ni67 N69 1.957 . S
Ni68 O3 1.809 4 S
Ni68 O1 1.750 4 S
Ni68 N70 1.918 . S
N69 C28 1.500 4 S
N69 C72 1.494 . S
N70 C25 1.494 4 S
N70 C71 1.503 . S
C71 H14 1.110 4 S
C71 C72 1.606 1_554 S
C72 H15 1.112 4 S
C72 C71 1.606 1_556 S
